data_4501624
loop_
_publ_author_name
'Ji, Bao-Ming'
'Deng, Dong-Sheng'
'Ma, Ning'
'Miao, Shao-Bin'
'Yang, Xiao-Gang'
'Ji, Li-Guo'
'Du, Miao'

_publ_section_title
;
 Multicomponent Hydrogen-Bonding Salts Constructed from
 Tris(2-benzimidazylmethyl)amine and Various Carboxylic Acids: Role of
 Benzimidazolium-Carboxylate Supramolecular Heterosynthons on Network
 Assembly
;
_journal_issue 7
_journal_name_full 'Crystal Growth &amp; Design'
_journal_page_first 3060
_journal_paper_doi 10.1021/cg100177n
_journal_volume 10
_journal_year 2010
_chemical_formula_sum 'C62 H62 N16 O6'
_chemical_formula_weight 1127.28
_chemical_name_systematic
;

 ?

;
_space_group_IT_number 2
_symmetry_cell_setting triclinic
_symmetry_space_group_name_Hall '-P 1'
_symmetry_space_group_name_H-M 'P -1'
_atom_sites_solution_hydrogens geom
_atom_sites_solution_primary direct
_atom_sites_solution_secondary difmap
_audit_creation_method SHELXL-97
_cell_angle_alpha 88.272(6)
_cell_angle_beta 85.437(6)
_cell_angle_gamma 87.162(6)
_cell_formula_units_Z 2
_cell_length_a 10.161(5)
_cell_length_b 11.541(5)
_cell_length_c 25.147(11)
_cell_measurement_reflns_used 3734
_cell_measurement_temperature 296(2)
_cell_measurement_theta_max 22.48
_cell_measurement_theta_min 2.43
_cell_volume 2935(2)
_computing_cell_refinement 'Bruker SMART'
_computing_data_collection 'Bruker SMART'
_computing_data_reduction 'Bruker SAINT'
_computing_molecular_graphics 'Bruker SHELXTL'
_computing_publication_material 'Bruker SHELXTL'
_computing_structure_refinement 'SHELXL-97 (Sheldrick, 1997)'
_computing_structure_solution 'SHELXS-97 (Sheldrick, 1990)'
_diffrn_ambient_temperature 296(2)
_diffrn_measured_fraction_theta_full 0.980
_diffrn_measured_fraction_theta_max 0.980
_diffrn_measurement_device_type 'CCD area detector'
_diffrn_measurement_method 'phi and omega scans'
_diffrn_radiation_monochromator graphite
_diffrn_radiation_source 'fine-focus sealed tube'
_diffrn_radiation_type MoK\a
_diffrn_radiation_wavelength 0.71073
_diffrn_reflns_av_R_equivalents 0.0528
_diffrn_reflns_av_sigmaI/netI 0.0922
_diffrn_reflns_limit_h_max 12
_diffrn_reflns_limit_h_min -12
_diffrn_reflns_limit_k_max 13
_diffrn_reflns_limit_k_min -13
_diffrn_reflns_limit_l_max 30
_diffrn_reflns_limit_l_min -30
_diffrn_reflns_number 21906
_diffrn_reflns_theta_full 25.50
_diffrn_reflns_theta_max 25.50
_diffrn_reflns_theta_min 2.37
_exptl_absorpt_coefficient_mu 0.086
_exptl_absorpt_correction_T_max 0.9801
_exptl_absorpt_correction_T_min 0.9643
_exptl_absorpt_correction_type multi-scan
_exptl_absorpt_process_details sadabs
_exptl_crystal_colour yellow
_exptl_crystal_density_diffrn 1.276
_exptl_crystal_density_method 'not measured'
_exptl_crystal_description block
_exptl_crystal_F_000 1188
_exptl_crystal_size_max 0.43
_exptl_crystal_size_mid 0.29
_exptl_crystal_size_min 0.23
_refine_diff_density_max 0.535
_refine_diff_density_min -0.525
_refine_diff_density_rms 0.084
_refine_ls_extinction_method none
_refine_ls_goodness_of_fit_ref 1.021
_refine_ls_hydrogen_treatment constr
_refine_ls_matrix_type full
_refine_ls_number_parameters 754
_refine_ls_number_reflns 10683
_refine_ls_number_restraints 0
_refine_ls_restrained_S_all 1.021
_refine_ls_R_factor_all 0.1464
_refine_ls_R_factor_gt 0.0998
_refine_ls_shift/su_max 0.000
_refine_ls_shift/su_mean 0.000
_refine_ls_structure_factor_coef Fsqd
_refine_ls_weighting_details 'calc w=1/[\s^2^(Fo^2^)+(0.1623P)^2^+2.7646P] where P=(Fo^2^+2Fc^2^)/3'
_refine_ls_weighting_scheme calc
_refine_ls_wR_factor_gt 0.2660
_refine_ls_wR_factor_ref 0.3028
_reflns_number_gt 6381
_reflns_number_total 10683
_reflns_threshold_expression >2sigma(I)
_cod_data_source_file cg100177n_si_006.cif
_cod_data_source_block aa
_cod_depositor_comments
;
The following automatic conversions were performed:

'_symmetry_cell_setting' value 'Triclinic' changed to 'triclinic'
according to /home/saulius/struct/CIF-dictionaries/cif_core.dic
dictionary named 'cif_core.dic' version 2.4.2 from 2011-04-26.

Automatic conversion script
Id: cif_fix_values 1715 2011-07-08 13:25:40Z adriana 
;
_cod_original_sg_symbol_H-M P-1
_cod_database_code 4501624

loop_
_symmetry_equiv_pos_as_xyz
'x, y, z'
'-x, -y, -z'

loop_
_atom_site_label
_atom_site_type_symbol
_atom_site_fract_x
_atom_site_fract_y
_atom_site_fract_z
_atom_site_U_iso_or_equiv
_atom_site_adp_type
_atom_site_occupancy
_atom_site_symmetry_multiplicity
_atom_site_calc_flag
_atom_site_refinement_flags
_atom_site_disorder_assembly
_atom_site_disorder_group
C52 C 0.0158(9) 0.5415(7) 0.4072(3) 0.160(7) Uani 0.774(8) 1 d PG A 1
H52A H -0.0769 0.5575 0.4039 0.239 Uiso 0.774(8) 1 calc PR A 1
H52B H 0.0311 0.4608 0.4162 0.239 Uiso 0.774(8) 1 calc PR A 1
H52C H 0.0642 0.5597 0.3739 0.239 Uiso 0.774(8) 1 calc PR A 1
C53 C 0.1982(7) 0.5957(8) 0.4641(4) 0.150(5) Uani 0.774(8) 1 d PG A 1
H53A H 0.2587 0.6081 0.4334 0.225 Uiso 0.774(8) 1 calc PR A 1
H53B H 0.2130 0.5185 0.4783 0.225 Uiso 0.774(8) 1 calc PR A 1
H53C H 0.2121 0.6509 0.4907 0.225 Uiso 0.774(8) 1 calc PR A 1
C54 C -0.0240(4) 0.6914(4) 0.46973(19) 0.083(3) Uani 0.774(8) 1 d PG A 1
H54 H -0.1087 0.6981 0.4582 0.099 Uiso 0.774(8) 1 calc PR A 1
N16 N 0.0589(5) 0.6110(4) 0.44831(18) 0.0869(17) Uani 0.774(8) 1 d PG A 1
O6 O 0.0029(6) 0.7564(4) 0.5032(2) 0.1125(18) Uani 0.774(8) 1 d PG A 1
C52' C 0.1278(9) 0.5115(6) 0.4271(3) 0.160(7) Uani 0.226(8) 1 d PG A 2
H52D H 0.2181 0.5105 0.4358 0.239 Uiso 0.226(8) 1 calc PR A 2
H52E H 0.1248 0.5131 0.3890 0.239 Uiso 0.226(8) 1 calc PR A 2
H52F H 0.0872 0.4431 0.4420 0.239 Uiso 0.226(8) 1 calc PR A 2
C53' C -0.0768(8) 0.6132(8) 0.4207(4) 0.150(5) Uani 0.226(8) 1 d PG A 2
H53D H -0.1273 0.6835 0.4293 0.225 Uiso 0.226(8) 1 calc PR A 2
H53E H -0.1261 0.5477 0.4334 0.225 Uiso 0.226(8) 1 calc PR A 2
H53F H -0.0589 0.6096 0.3827 0.225 Uiso 0.226(8) 1 calc PR A 2
C54' C 0.0953(5) 0.6768(5) 0.4891(2) 0.083(3) Uani 0.226(8) 1 d PG A 2
H54' H 0.1752 0.6663 0.5047 0.099 Uiso 0.226(8) 1 calc PR A 2
N16' N 0.0589(5) 0.6110(4) 0.44831(18) 0.0869(17) Uani 0.226(8) 1 d PG A 2
O6' O 0.0029(6) 0.7564(4) 0.5032(2) 0.1125(18) Uani 0.226(8) 1 d PG A 2
O1 O 0.5280(6) 0.7586(5) 0.0055(2) 0.1119(18) Uani 1 1 d . . .
O2 O 0.2851(3) 0.2015(3) 0.34372(12) 0.0448(8) Uani 1 1 d . . .
O3 O 0.3754(4) 0.3569(3) 0.37136(13) 0.0590(10) Uani 1 1 d . . .
O4 O 0.1984(3) 0.2172(3) 0.14393(12) 0.0428(8) Uani 1 1 d . . .
O5 O 0.1107(4) 0.3842(3) 0.11605(14) 0.0673(11) Uani 1 1 d . . .
N1 N 0.6715(3) 1.0129(3) 0.90492(12) 0.0321(8) Uani 1 1 d . . .
N2 N 0.5310(3) 0.8220(3) 0.86922(13) 0.0369(8) Uani 1 1 d . . .
H2D H 0.6145 0.8139 0.8605 0.044 Uiso 1 1 calc R . .
N3 N 0.3439(4) 0.8915(3) 0.90618(14) 0.0411(9) Uani 1 1 d . . .
H3D H 0.2877 0.9351 0.9248 0.049 Uiso 1 1 calc R . .
N4 N 0.8198(3) 0.9682(3) 1.02990(13) 0.0365(8) Uani 1 1 d . . .
N5 N 0.8581(4) 0.8575(3) 0.95934(13) 0.0387(9) Uani 1 1 d . . .
H5D H 0.8602 0.8360 0.9268 0.046 Uiso 1 1 calc R . .
N6 N 0.8323(4) 1.1934(3) 0.80337(14) 0.0429(9) Uani 1 1 d . . .
N7 N 0.8517(4) 0.9997(3) 0.80892(14) 0.0438(9) Uani 1 1 d . . .
H7D H 0.8345 0.9299 0.8192 0.053 Uiso 1 1 calc R . .
N8 N 0.3387(4) 0.1388(3) 0.45424(13) 0.0390(9) Uani 1 1 d . . .
H8D H 0.3379 0.1603 0.4212 0.047 Uiso 1 1 calc R . .
N9 N 0.3157(3) 0.0261(3) 0.52744(13) 0.0387(9) Uani 1 1 d . . .
H9D H 0.2989 -0.0327 0.5483 0.046 Uiso 1 1 calc R . .
N10 N 0.3518(4) -0.0219(3) 0.30729(14) 0.0423(9) Uani 1 1 d . . .
H10D H 0.3315 0.0493 0.3149 0.051 Uiso 1 1 calc R . .
N11 N 0.3419(4) -0.2149(3) 0.30901(15) 0.0465(10) Uani 1 1 d . . .
N12 N 0.0223(3) 0.1820(3) 0.36752(14) 0.0383(9) Uani 1 1 d . . .
H12D H 0.1049 0.1852 0.3573 0.046 Uiso 1 1 calc R . .
N13 N -0.1617(4) 0.1206(3) 0.40724(14) 0.0420(9) Uani 1 1 d . . .
N14 N 0.1733(3) -0.0209(3) 0.40399(13) 0.0347(8) Uani 1 1 d . . .
N15 N 0.6149(7) 0.5865(5) 0.0334(3) 0.107(2) Uani 1 1 d . . .
C1 C 0.4333(4) 0.7530(4) 0.85219(17) 0.0417(11) Uani 1 1 d . . .
C2 C 0.4391(5) 0.6582(5) 0.8194(2) 0.0529(13) Uani 1 1 d . . .
H2 H 0.5187 0.6277 0.8036 0.064 Uiso 1 1 calc R . .
C3 C 0.3215(6) 0.6126(6) 0.8116(2) 0.0701(17) Uani 1 1 d . . .
H3 H 0.3213 0.5497 0.7893 0.084 Uiso 1 1 calc R . .
C4 C 0.2013(6) 0.6559(6) 0.8355(2) 0.0752(18) Uani 1 1 d . . .
H4 H 0.1239 0.6202 0.8296 0.090 Uiso 1 1 calc R . .
C5 C 0.1957(5) 0.7506(5) 0.8677(2) 0.0637(15) Uani 1 1 d . . .
H5 H 0.1156 0.7814 0.8829 0.076 Uiso 1 1 calc R . .
C6 C 0.3139(4) 0.7979(4) 0.87633(17) 0.0425(11) Uani 1 1 d . . .
C7 C 0.4729(4) 0.9020(4) 0.90105(16) 0.0370(10) Uani 1 1 d . . .
C8 C 0.5430(4) 0.9852(4) 0.93098(16) 0.0368(10) Uani 1 1 d . . .
H8A H 0.4885 1.0562 0.9351 0.044 Uiso 1 1 calc R . .
H8B H 0.5553 0.9527 0.9664 0.044 Uiso 1 1 calc R . .
C9 C 0.9046(4) 0.7926(4) 1.00227(17) 0.0406(11) Uani 1 1 d . . .
C10 C 0.9635(5) 0.6821(4) 1.0064(2) 0.0556(13) Uani 1 1 d . . .
H10 H 0.9798 0.6353 0.9769 0.067 Uiso 1 1 calc R . .
C11 C 0.9967(6) 0.6450(5) 1.0565(2) 0.0618(15) Uani 1 1 d . . .
H11 H 1.0362 0.5713 1.0610 0.074 Uiso 1 1 calc R . .
C12 C 0.9724(5) 0.7152(5) 1.1002(2) 0.0576(14) Uani 1 1 d . . .
H12 H 0.9962 0.6872 1.1334 0.069 Uiso 1 1 calc R . .
C13 C 0.9142(5) 0.8250(4) 1.09633(18) 0.0475(12) Uani 1 1 d . . .
H13 H 0.8986 0.8713 1.1260 0.057 Uiso 1 1 calc R . .
C14 C 0.8798(4) 0.8636(4) 1.04654(16) 0.0363(10) Uani 1 1 d . . .
C15 C 0.8090(4) 0.9603(4) 0.97832(16) 0.0353(10) Uani 1 1 d . . .
C16 C 0.7575(4) 1.0548(4) 0.94311(17) 0.0390(10) Uani 1 1 d . . .
H16A H 0.7087 1.1128 0.9649 0.047 Uiso 1 1 calc R . .
H16B H 0.8313 1.0917 0.9238 0.047 Uiso 1 1 calc R . .
C17 C 0.9395(5) 1.1540(4) 0.76985(17) 0.0426(11) Uani 1 1 d . . .
C18 C 1.0265(5) 1.2159(5) 0.73559(19) 0.0568(14) Uani 1 1 d . . .
H18 H 1.0187 1.2965 0.7329 0.068 Uiso 1 1 calc R . .
C19 C 1.1241(6) 1.1549(7) 0.7059(2) 0.0711(18) Uani 1 1 d . . .
H19 H 1.1825 1.1952 0.6827 0.085 Uiso 1 1 calc R . .
C20 C 1.1382(5) 1.0341(7) 0.7096(2) 0.0691(18) Uani 1 1 d . . .
H20 H 1.2055 0.9955 0.6889 0.083 Uiso 1 1 calc R . .
C21 C 1.0532(5) 0.9710(5) 0.7437(2) 0.0591(14) Uani 1 1 d . . .
H21 H 1.0624 0.8906 0.7467 0.071 Uiso 1 1 calc R . .
C22 C 0.9541(4) 1.0324(4) 0.77324(17) 0.0438(11) Uani 1 1 d . . .
C23 C 0.7827(4) 1.0984(4) 0.82495(16) 0.0375(10) Uani 1 1 d . . .
C24 C 0.6599(4) 1.0971(4) 0.86071(17) 0.0402(10) Uani 1 1 d . . .
H24A H 0.6403 1.1738 0.8749 0.048 Uiso 1 1 calc R . .
H24B H 0.5870 1.0779 0.8404 0.048 Uiso 1 1 calc R . .
C25 C 0.3745(4) 0.2043(4) 0.49540(16) 0.0385(10) Uani 1 1 d . . .
C26 C 0.4127(5) 0.3167(5) 0.4975(2) 0.0538(13) Uani 1 1 d . . .
H26 H 0.4198 0.3647 0.4671 0.065 Uiso 1 1 calc R . .
C27 C 0.4402(6) 0.3551(5) 0.5473(2) 0.0623(15) Uani 1 1 d . . .
H27 H 0.4674 0.4303 0.5502 0.075 Uiso 1 1 calc R . .
C28 C 0.4279(6) 0.2834(5) 0.5927(2) 0.0602(14) Uani 1 1 d . . .
H28 H 0.4467 0.3120 0.6253 0.072 Uiso 1 1 calc R . .
C29 C 0.3888(5) 0.1717(5) 0.59073(17) 0.0479(12) Uani 1 1 d . . .
H29 H 0.3820 0.1239 0.6212 0.058 Uiso 1 1 calc R . .
C30 C 0.3596(4) 0.1327(4) 0.54146(16) 0.0370(10) Uani 1 1 d . . .
C31 C 0.3052(4) 0.0344(4) 0.47560(15) 0.0344(9) Uani 1 1 d . . .
C32 C 0.2654(4) -0.0619(4) 0.44270(17) 0.0398(10) Uani 1 1 d . . .
H32A H 0.3437 -0.0975 0.4240 0.048 Uiso 1 1 calc R . .
H32B H 0.2247 -0.1207 0.4660 0.048 Uiso 1 1 calc R . .
C33 C 0.4553(4) -0.0612(4) 0.27295(16) 0.0428(11) Uani 1 1 d . . .
C34 C 0.5517(5) -0.0047(5) 0.24165(19) 0.0535(13) Uani 1 1 d . . .
H34 H 0.5571 0.0755 0.2418 0.064 Uiso 1 1 calc R . .
C35 C 0.6400(5) -0.0738(7) 0.2099(2) 0.0693(18) Uani 1 1 d . . .
H35 H 0.7056 -0.0390 0.1880 0.083 Uiso 1 1 calc R . .
C36 C 0.6327(6) -0.1937(7) 0.2102(2) 0.0694(18) Uani 1 1 d . . .
H36 H 0.6932 -0.2372 0.1883 0.083 Uiso 1 1 calc R . .
C37 C 0.5382(5) -0.2495(6) 0.2422(2) 0.0625(15) Uani 1 1 d . . .
H37 H 0.5345 -0.3299 0.2424 0.075 Uiso 1 1 calc R . .
C38 C 0.4478(5) -0.1820(4) 0.27421(17) 0.0457(12) Uani 1 1 d . . .
C39 C 0.2872(4) -0.1169(4) 0.32720(16) 0.0381(10) Uani 1 1 d . . .
C40 C 0.1646(4) -0.1057(4) 0.36259(17) 0.0403(10) Uani 1 1 d . . .
H40A H 0.0915 -0.0825 0.3414 0.048 Uiso 1 1 calc R . .
H40B H 0.1463 -0.1807 0.3793 0.048 Uiso 1 1 calc R . .
C41 C -0.0772(5) 0.2600(4) 0.35243(17) 0.0431(11) Uani 1 1 d . . .
C42 C -0.0763(5) 0.3592(5) 0.3202(2) 0.0540(13) Uani 1 1 d . . .
H42 H 0.0017 0.3839 0.3026 0.065 Uiso 1 1 calc R . .
C43 C -0.1938(6) 0.4197(5) 0.3151(2) 0.0663(16) Uani 1 1 d . . .
H43 H -0.1958 0.4875 0.2942 0.080 Uiso 1 1 calc R . .
C44 C -0.3112(6) 0.3811(5) 0.3409(2) 0.0693(16) Uani 1 1 d . . .
H44 H -0.3897 0.4242 0.3367 0.083 Uiso 1 1 calc R . .
C45 C -0.3146(5) 0.2813(5) 0.3724(2) 0.0593(14) Uani 1 1 d . . .
H45 H -0.3931 0.2557 0.3892 0.071 Uiso 1 1 calc R . .
C46 C -0.1955(4) 0.2215(4) 0.37761(18) 0.0434(11) Uani 1 1 d . . .
C47 C -0.0307(4) 0.1016(4) 0.40028(16) 0.0362(10) Uani 1 1 d . . .
C48 C 0.0442(4) 0.0117(4) 0.43028(16) 0.0387(10) Uani 1 1 d . . .
H48A H 0.0563 0.0403 0.4654 0.046 Uiso 1 1 calc R . .
H48B H -0.0075 -0.0568 0.4352 0.046 Uiso 1 1 calc R . .
C49 C 0.5983(9) 0.6713(7) -0.0006(4) 0.108(3) Uani 1 1 d . . .
H49 H 0.6459 0.6645 -0.0336 0.129 Uiso 1 1 calc R . .
C50 C 0.6974(10) 0.4852(8) 0.0270(6) 0.161(5) Uani 1 1 d . . .
H50A H 0.7359 0.4826 -0.0091 0.242 Uiso 1 1 calc R . .
H50B H 0.6463 0.4182 0.0348 0.242 Uiso 1 1 calc R . .
H50C H 0.7664 0.4859 0.0510 0.242 Uiso 1 1 calc R . .
C51 C 0.537(2) 0.5959(13) 0.0845(5) 0.292(13) Uani 1 1 d . . .
H51A H 0.4453 0.6067 0.0785 0.439 Uiso 1 1 calc R . .
H51B H 0.5644 0.6610 0.1031 0.439 Uiso 1 1 calc R . .
H51C H 0.5510 0.5262 0.1055 0.439 Uiso 1 1 calc R . .
C55 C 0.1673(4) 0.3263(4) 0.14895(17) 0.0382(10) Uani 1 1 d . . .
C56 C 0.2059(4) 0.3810(4) 0.19843(16) 0.0359(10) Uani 1 1 d . . .
C57 C 0.2140(5) 0.5010(4) 0.19828(19) 0.0484(12) Uani 1 1 d . . .
H57 H 0.1893 0.5452 0.1688 0.058 Uiso 1 1 calc R . .
C58 C 0.2582(6) 0.5556(4) 0.2414(2) 0.0548(14) Uani 1 1 d . . .
H58 H 0.2635 0.6359 0.2406 0.066 Uiso 1 1 calc R . .
C59 C 0.2945(5) 0.4910(4) 0.28529(18) 0.0461(12) Uani 1 1 d . . .
H59 H 0.3259 0.5279 0.3138 0.055 Uiso 1 1 calc R . .
C60 C 0.2846(4) 0.3713(4) 0.28735(16) 0.0348(9) Uani 1 1 d . . .
C61 C 0.2417(4) 0.3169(4) 0.24371(16) 0.0325(9) Uani 1 1 d . . .
H61 H 0.2367 0.2366 0.2446 0.039 Uiso 1 1 calc R . .
C62 C 0.3194(4) 0.3070(4) 0.33795(16) 0.0370(10) Uani 1 1 d . . .

loop_
_atom_site_aniso_label
_atom_site_aniso_U_11
_atom_site_aniso_U_22
_atom_site_aniso_U_33
_atom_site_aniso_U_23
_atom_site_aniso_U_13
_atom_site_aniso_U_12
C52 0.211(17) 0.154(13) 0.116(10) -0.070(10) 0.009(10) -0.026(12)
C53 0.092(8) 0.120(10) 0.234(16) 0.002(10) -0.022(9) 0.035(7)
C54 0.099(6) 0.056(5) 0.091(6) -0.009(4) 0.009(5) -0.013(5)
N16 0.107(5) 0.071(4) 0.081(4) -0.018(3) 0.011(3) -0.006(3)
O6 0.156(5) 0.075(3) 0.107(4) -0.038(3) 0.004(4) -0.005(3)
C52' 0.211(17) 0.154(13) 0.116(10) -0.070(10) 0.009(10) -0.026(12)
C53' 0.092(8) 0.120(10) 0.234(16) 0.002(10) -0.022(9) 0.035(7)
C54' 0.099(6) 0.056(5) 0.091(6) -0.009(4) 0.009(5) -0.013(5)
N16' 0.107(5) 0.071(4) 0.081(4) -0.018(3) 0.011(3) -0.006(3)
O6' 0.156(5) 0.075(3) 0.107(4) -0.038(3) 0.004(4) -0.005(3)
O1 0.140(5) 0.062(3) 0.130(4) 0.020(3) -0.006(4) 0.013(3)
O2 0.0523(19) 0.0370(18) 0.0446(18) 0.0087(14) -0.0024(15) -0.0040(14)
O3 0.077(3) 0.061(2) 0.0431(19) 0.0077(17) -0.0239(18) -0.0158(19)
O4 0.0538(19) 0.0329(17) 0.0423(17) -0.0100(13) -0.0088(15) 0.0061(14)
O5 0.097(3) 0.050(2) 0.058(2) -0.0048(18) -0.041(2) 0.022(2)
N1 0.0346(18) 0.037(2) 0.0247(17) 0.0050(14) -0.0050(14) 0.0011(15)
N2 0.0348(19) 0.042(2) 0.0334(19) -0.0042(16) 0.0009(15) 0.0031(16)
N3 0.038(2) 0.048(2) 0.036(2) -0.0071(17) 0.0004(16) 0.0043(17)
N4 0.0358(19) 0.042(2) 0.0316(19) -0.0027(16) -0.0075(15) 0.0050(16)
N5 0.046(2) 0.045(2) 0.0243(17) -0.0042(15) -0.0063(15) 0.0095(17)
N6 0.056(2) 0.041(2) 0.0317(19) 0.0075(16) -0.0071(18) -0.0022(18)
N7 0.054(2) 0.039(2) 0.038(2) 0.0017(17) -0.0029(18) -0.0003(18)
N8 0.048(2) 0.043(2) 0.0268(18) 0.0044(16) -0.0077(16) -0.0048(17)
N9 0.040(2) 0.050(2) 0.0272(18) 0.0088(16) -0.0073(15) -0.0033(17)
N10 0.052(2) 0.037(2) 0.038(2) -0.0020(16) -0.0019(18) 0.0012(17)
N11 0.054(2) 0.048(2) 0.038(2) -0.0074(18) -0.0097(19) 0.0009(19)
N12 0.035(2) 0.044(2) 0.0350(19) 0.0016(16) -0.0010(16) -0.0027(16)
N13 0.038(2) 0.052(2) 0.036(2) -0.0018(17) -0.0033(16) -0.0001(17)
N14 0.0382(19) 0.041(2) 0.0259(17) -0.0041(15) -0.0054(15) 0.0007(15)
N15 0.117(5) 0.063(4) 0.140(6) 0.010(4) -0.028(5) 0.013(4)
C1 0.042(3) 0.047(3) 0.035(2) -0.004(2) -0.001(2) 0.000(2)
C2 0.052(3) 0.055(3) 0.052(3) -0.015(2) 0.005(2) -0.005(2)
C3 0.061(4) 0.081(4) 0.071(4) -0.035(3) -0.004(3) -0.013(3)
C4 0.057(4) 0.096(5) 0.075(4) -0.031(4) -0.005(3) -0.021(3)
C5 0.039(3) 0.086(4) 0.068(4) -0.022(3) -0.006(3) -0.003(3)
C6 0.042(3) 0.052(3) 0.033(2) -0.003(2) -0.003(2) 0.002(2)
C7 0.038(2) 0.041(3) 0.031(2) 0.0004(18) -0.0022(18) 0.0058(19)
C8 0.042(2) 0.042(3) 0.026(2) -0.0029(18) -0.0033(18) 0.0044(19)
C9 0.042(3) 0.045(3) 0.035(2) -0.006(2) -0.0128(19) 0.010(2)
C10 0.072(4) 0.047(3) 0.048(3) -0.006(2) -0.021(3) 0.015(3)
C11 0.079(4) 0.049(3) 0.058(3) 0.003(3) -0.026(3) 0.014(3)
C12 0.067(3) 0.065(4) 0.043(3) 0.008(3) -0.025(3) 0.008(3)
C13 0.050(3) 0.060(3) 0.034(2) -0.004(2) -0.011(2) 0.009(2)
C14 0.035(2) 0.042(3) 0.033(2) -0.0007(18) -0.0097(18) 0.0014(19)
C15 0.037(2) 0.039(2) 0.030(2) -0.0010(18) -0.0039(18) 0.0021(19)
C16 0.047(3) 0.034(2) 0.038(2) 0.0024(19) -0.014(2) -0.0010(19)
C17 0.047(3) 0.051(3) 0.031(2) 0.004(2) -0.012(2) -0.009(2)
C18 0.058(3) 0.072(4) 0.042(3) 0.006(3) -0.010(3) -0.019(3)
C19 0.052(3) 0.121(6) 0.043(3) -0.003(3) -0.009(3) -0.023(4)
C20 0.046(3) 0.122(6) 0.041(3) -0.019(3) -0.008(2) -0.004(3)
C21 0.059(3) 0.076(4) 0.043(3) -0.015(3) -0.010(3) 0.004(3)
C22 0.040(3) 0.061(3) 0.030(2) -0.005(2) -0.0054(19) -0.001(2)
C23 0.049(3) 0.034(2) 0.029(2) 0.0026(18) -0.0113(19) 0.004(2)
C24 0.046(3) 0.039(3) 0.035(2) 0.0043(19) -0.006(2) 0.004(2)
C25 0.039(2) 0.046(3) 0.032(2) -0.0034(19) -0.0084(19) -0.005(2)
C26 0.067(3) 0.051(3) 0.045(3) 0.001(2) -0.012(2) -0.013(3)
C27 0.075(4) 0.056(3) 0.059(3) -0.005(3) -0.017(3) -0.015(3)
C28 0.073(4) 0.067(4) 0.044(3) -0.014(3) -0.014(3) -0.009(3)
C29 0.051(3) 0.066(3) 0.028(2) 0.000(2) -0.008(2) -0.002(2)
C30 0.032(2) 0.045(3) 0.035(2) 0.0015(19) -0.0091(18) -0.0033(19)
C31 0.034(2) 0.043(3) 0.025(2) -0.0003(18) -0.0054(17) 0.0015(18)
C32 0.043(3) 0.043(3) 0.034(2) -0.0020(19) -0.0091(19) 0.005(2)
C33 0.043(3) 0.058(3) 0.027(2) 0.000(2) -0.0063(19) 0.005(2)
C34 0.051(3) 0.072(4) 0.037(3) 0.006(2) -0.004(2) -0.004(3)
C35 0.042(3) 0.124(6) 0.042(3) 0.003(3) -0.011(2) 0.005(3)
C36 0.049(3) 0.111(6) 0.048(3) -0.018(3) -0.008(3) 0.020(3)
C37 0.059(3) 0.075(4) 0.054(3) -0.017(3) -0.012(3) 0.013(3)
C38 0.047(3) 0.059(3) 0.031(2) -0.010(2) -0.008(2) 0.010(2)
C39 0.046(3) 0.041(3) 0.028(2) -0.0045(19) -0.0085(19) 0.000(2)
C40 0.047(3) 0.042(3) 0.034(2) -0.0032(19) -0.007(2) -0.006(2)
C41 0.043(3) 0.050(3) 0.036(2) 0.001(2) -0.002(2) 0.004(2)
C42 0.056(3) 0.054(3) 0.050(3) 0.008(2) -0.002(2) 0.001(2)
C43 0.064(4) 0.063(4) 0.070(4) 0.022(3) -0.009(3) 0.011(3)
C44 0.056(3) 0.071(4) 0.078(4) 0.012(3) -0.008(3) 0.014(3)
C45 0.043(3) 0.072(4) 0.061(3) 0.007(3) -0.001(2) 0.006(3)
C46 0.043(3) 0.047(3) 0.040(3) 0.002(2) -0.005(2) -0.002(2)
C47 0.040(2) 0.041(3) 0.028(2) -0.0040(18) -0.0051(18) 0.0008(19)
C48 0.044(3) 0.047(3) 0.024(2) 0.0006(18) -0.0001(18) 0.000(2)
C49 0.110(6) 0.070(5) 0.144(8) 0.017(5) -0.013(6) -0.011(5)
C50 0.116(7) 0.067(6) 0.303(16) 0.013(8) -0.037(9) 0.005(5)
C51 0.56(4) 0.174(14) 0.113(9) 0.021(9) 0.048(15) 0.159(19)
C55 0.041(2) 0.038(3) 0.034(2) -0.0021(19) -0.0045(19) 0.009(2)
C56 0.044(2) 0.031(2) 0.032(2) -0.0028(18) -0.0047(19) 0.0051(18)
C57 0.069(3) 0.034(3) 0.043(3) 0.008(2) -0.014(2) 0.006(2)
C58 0.088(4) 0.022(2) 0.055(3) 0.001(2) -0.016(3) -0.003(2)
C59 0.065(3) 0.033(3) 0.042(3) -0.004(2) -0.011(2) -0.006(2)
C60 0.039(2) 0.032(2) 0.033(2) 0.0013(18) -0.0036(18) -0.0019(18)
C61 0.036(2) 0.026(2) 0.035(2) -0.0046(17) -0.0056(18) 0.0050(17)
C62 0.039(2) 0.041(3) 0.031(2) 0.0049(19) -0.0001(19) -0.0043(19)

loop_
_atom_type_symbol
_atom_type_description
_atom_type_scat_dispersion_real
_atom_type_scat_dispersion_imag
_atom_type_scat_source
C C 0.0033 0.0016 'International Tables Vol C Tables 4.2.6.8 and 6.1.1.4'
H H 0.0000 0.0000 'International Tables Vol C Tables 4.2.6.8 and 6.1.1.4'
N N 0.0061 0.0033 'International Tables Vol C Tables 4.2.6.8 and 6.1.1.4'
O O 0.0106 0.0060 'International Tables Vol C Tables 4.2.6.8 and 6.1.1.4'

loop_
_geom_angle_atom_site_label_1
_geom_angle_atom_site_label_2
_geom_angle_atom_site_label_3
_geom_angle
N16 C52 H52A 109.5
N16 C52 H52B 109.5
H52A C52 H52B 109.5
N16 C52 H52C 109.5
H52A C52 H52C 109.5
H52B C52 H52C 109.5
N16 C53 H53A 109.5
N16 C53 H53B 109.5
H53A C53 H53B 109.5
N16 C53 H53C 109.5
H53A C53 H53C 109.5
H53B C53 H53C 109.5
O6 C54 N16 124.3
O6 C54 H54 117.9
N16 C54 H54 117.9
C54 N16 C52 118.7
C54 N16 C53 121.2
C52 N16 C53 120.0
N16' C52' H52D 109.5
N16' C52' H52E 109.5
H52D C52' H52E 109.5
N16' C52' H52F 109.5
H52D C52' H52F 109.5
H52E C52' H52F 109.5
N16' C53' H53D 109.5
N16' C53' H53E 109.5
H53D C53' H53E 109.5
N16' C53' H53F 109.5
H53D C53' H53F 109.5
H53E C53' H53F 109.5
O6' C54' N16' 111.5
O6' C54' H54' 124.2
N16' C54' H54' 124.2
C54' N16' C52' 126.7
C54' N16' C53' 129.7
C52' N16' C53' 102.9
C16 N1 C8 111.1(3)
C16 N1 C24 110.2(3)
C8 N1 C24 112.2(3)
C7 N2 C1 108.4(4)
C7 N2 H2D 125.8
C1 N2 H2D 125.8
C7 N3 C6 108.3(4)
C7 N3 H3D 125.8
C6 N3 H3D 125.8
C15 N4 C14 106.4(3)
C15 N5 C9 107.3(3)
C15 N5 H5D 126.3
C9 N5 H5D 126.3
C23 N6 C17 104.4(4)
C23 N7 C22 107.3(4)
C23 N7 H7D 126.4
C22 N7 H7D 126.4
C31 N8 C25 107.1(3)
C31 N8 H8D 126.4
C25 N8 H8D 126.4
C31 N9 C30 105.5(4)
C31 N9 H9D 127.2
C30 N9 H9D 127.2
C39 N10 C33 107.3(4)
C39 N10 H10D 126.3
C33 N10 H10D 126.3
C39 N11 C38 104.8(4)
C47 N12 C41 108.9(4)
C47 N12 H12D 125.5
C41 N12 H12D 125.5
C47 N13 C46 107.9(4)
C32 N14 C48 111.1(3)
C32 N14 C40 111.4(3)
C48 N14 C40 112.3(3)
C49 N15 C50 128.1(10)
C49 N15 C51 116.1(9)
C50 N15 C51 115.8(9)
C2 C1 C6 121.9(4)
C2 C1 N2 132.5(4)
C6 C1 N2 105.5(4)
C3 C2 C1 116.1(5)
C3 C2 H2 122.0
C1 C2 H2 122.0
C2 C3 C4 122.9(5)
C2 C3 H3 118.6
C4 C3 H3 118.6
C5 C4 C3 120.9(5)
C5 C4 H4 119.5
C3 C4 H4 119.5
C4 C5 C6 117.1(5)
C4 C5 H5 121.5
C6 C5 H5 121.5
C5 C6 N3 132.1(4)
C5 C6 C1 121.0(5)
N3 C6 C1 106.9(4)
N3 C7 N2 110.8(4)
N3 C7 C8 123.9(4)
N2 C7 C8 125.0(4)
N1 C8 C7 113.1(3)
N1 C8 H8A 109.0
C7 C8 H8A 109.0
N1 C8 H8B 109.0
C7 C8 H8B 109.0
H8A C8 H8B 107.8
C10 C9 N5 132.6(4)
C10 C9 C14 122.0(4)
N5 C9 C14 105.4(4)
C11 C10 C9 116.6(5)
C11 C10 H10 121.7
C9 C10 H10 121.7
C10 C11 C12 121.4(5)
C10 C11 H11 119.3
C12 C11 H11 119.3
C13 C12 C11 122.2(4)
C13 C12 H12 118.9
C11 C12 H12 118.9
C12 C13 C14 117.3(4)
C12 C13 H13 121.3
C14 C13 H13 121.3
C13 C14 N4 130.9(4)
C13 C14 C9 120.5(4)
N4 C14 C9 108.6(3)
N4 C15 N5 112.4(4)
N4 C15 C16 125.1(4)
N5 C15 C16 122.4(4)
N1 C16 C15 112.5(4)
N1 C16 H16A 109.1
C15 C16 H16A 109.1
N1 C16 H16B 109.1
C15 C16 H16B 109.1
H16A C16 H16B 107.8
N6 C17 C18 129.9(5)
N6 C17 C22 110.4(4)
C18 C17 C22 119.6(5)
C19 C18 C17 118.2(6)
C19 C18 H18 120.9
C17 C18 H18 120.9
C18 C19 C20 121.9(6)
C18 C19 H19 119.1
C20 C19 H19 119.1
C21 C20 C19 120.8(6)
C21 C20 H20 119.6
C19 C20 H20 119.6
C22 C21 C20 117.3(6)
C22 C21 H21 121.3
C20 C21 H21 121.3
N7 C22 C21 133.3(5)
N7 C22 C17 104.5(4)
C21 C22 C17 122.2(5)
N6 C23 N7 113.4(4)
N6 C23 C24 123.8(4)
N7 C23 C24 122.7(4)
N1 C24 C23 111.7(3)
N1 C24 H24A 109.3
C23 C24 H24A 109.3
N1 C24 H24B 109.3
C23 C24 H24B 109.3
H24A C24 H24B 107.9
C26 C25 N8 132.7(4)
C26 C25 C30 121.7(4)
N8 C25 C30 105.6(4)
C25 C26 C27 116.8(5)
C25 C26 H26 121.6
C27 C26 H26 121.6
C28 C27 C26 121.4(5)
C28 C27 H27 119.3
C26 C27 H27 119.3
C29 C28 C27 121.8(5)
C29 C28 H28 119.1
C27 C28 H28 119.1
C28 C29 C30 117.4(4)
C28 C29 H29 121.3
C30 C29 H29 121.3
C29 C30 N9 130.4(4)
C29 C30 C25 120.8(4)
N9 C30 C25 108.8(4)
N9 C31 N8 113.0(4)
N9 C31 C32 124.3(4)
N8 C31 C32 122.7(4)
N14 C32 C31 112.0(4)
N14 C32 H32A 109.2
C31 C32 H32A 109.2
N14 C32 H32B 109.2
C31 C32 H32B 109.2
H32A C32 H32B 107.9
N10 C33 C34 132.6(5)
N10 C33 C38 105.0(4)
C34 C33 C38 122.4(5)
C33 C34 C35 116.6(6)
C33 C34 H34 121.7
C35 C34 H34 121.7
C36 C35 C34 121.6(6)
C36 C35 H35 119.2
C34 C35 H35 119.2
C37 C36 C35 121.4(6)
C37 C36 H36 119.3
C35 C36 H36 119.3
C36 C37 C38 118.1(6)
C36 C37 H37 121.0
C38 C37 H37 121.0
N11 C38 C37 130.1(5)
N11 C38 C33 110.1(4)
C37 C38 C33 119.8(5)
N11 C39 N10 112.8(4)
N11 C39 C40 125.4(4)
N10 C39 C40 121.8(4)
N14 C40 C39 112.3(4)
N14 C40 H40A 109.1
C39 C40 H40A 109.1
N14 C40 H40B 109.1
C39 C40 H40B 109.1
H40A C40 H40B 107.9
C42 C41 N12 132.7(4)
C42 C41 C46 120.8(4)
N12 C41 C46 106.5(4)
C43 C42 C41 117.8(5)
C43 C42 H42 121.1
C41 C42 H42 121.1
C42 C43 C44 120.9(5)
C42 C43 H43 119.5
C44 C43 H43 119.5
C45 C44 C43 122.2(5)
C45 C44 H44 118.9
C43 C44 H44 118.9
C46 C45 C44 116.4(5)
C46 C45 H45 121.8
C44 C45 H45 121.8
C45 C46 C41 121.9(5)
C45 C46 N13 131.8(4)
C41 C46 N13 106.3(4)
N12 C47 N13 110.4(4)
N12 C47 C48 125.3(4)
N13 C47 C48 123.9(4)
N14 C48 C47 113.5(3)
N14 C48 H48A 108.9
C47 C48 H48A 108.9
N14 C48 H48B 108.9
C47 C48 H48B 108.9
H48A C48 H48B 107.7
O1 C49 N15 127.6(10)
O1 C49 H49 116.2
N15 C49 H49 116.2
N15 C50 H50A 109.5
N15 C50 H50B 109.5
H50A C50 H50B 109.5
N15 C50 H50C 109.5
H50A C50 H50C 109.5
H50B C50 H50C 109.5
N15 C51 H51A 109.5
N15 C51 H51B 109.5
H51A C51 H51B 109.5
N15 C51 H51C 109.5
H51A C51 H51C 109.5
H51B C51 H51C 109.5
O5 C55 O4 123.4(4)
O5 C55 C56 120.0(4)
O4 C55 C56 116.6(4)
C57 C56 C61 118.2(4)
C57 C56 C55 118.4(4)
C61 C56 C55 123.3(4)
C58 C57 C56 121.0(4)
C58 C57 H57 119.5
C56 C57 H57 119.5
C59 C58 C57 120.0(4)
C59 C58 H58 120.0
C57 C58 H58 120.0
C58 C59 C60 120.6(4)
C58 C59 H59 119.7
C60 C59 H59 119.7
C59 C60 C61 119.1(4)
C59 C60 C62 117.6(4)
C61 C60 C62 123.3(4)
C60 C61 C56 121.1(4)
C60 C61 H61 119.5
C56 C61 H61 119.5
O3 C62 O2 123.5(4)
O3 C62 C60 119.7(4)
O2 C62 C60 116.8(4)

loop_
_geom_bond_atom_site_label_1
_geom_bond_atom_site_label_2
_geom_bond_distance
C52 N16 1.436(3)
C52 H52A 0.9600
C52 H52B 0.9600
C52 H52C 0.9600
C53 N16 1.501(4)
C53 H53A 0.9600
C53 H53B 0.9600
C53 H53C 0.9600
C54 O6 1.200(3)
C54 N16 1.319(3)
C54 H54 0.9300
C52' N16' 1.411(3)
C52' H52D 0.9600
C52' H52E 0.9600
C52' H52F 0.9600
C53' N16' 1.591(4)
C53' H53D 0.9600
C53' H53E 0.9600
C53' H53F 0.9600
C54' O6' 1.316(3)
C54' N16' 1.379(3)
C54' H54' 0.9300
O1 C49 1.212(9)
O2 C62 1.285(5)
O3 C62 1.224(5)
O4 C55 1.290(5)
O5 C55 1.211(5)
N1 C16 1.457(5)
N1 C8 1.459(5)
N1 C24 1.462(5)
N2 C7 1.325(5)
N2 C1 1.405(6)
N2 H2D 0.8600
N3 C7 1.318(6)
N3 C6 1.393(6)
N3 H3D 0.8600
N4 C15 1.317(5)
N4 C14 1.393(5)
N5 C15 1.350(5)
N5 C9 1.396(5)
N5 H5D 0.8600
N6 C23 1.314(6)
N6 C17 1.390(6)
N7 C23 1.362(6)
N7 C22 1.379(6)
N7 H7D 0.8600
N8 C31 1.352(5)
N8 C25 1.382(5)
N8 H8D 0.8600
N9 C31 1.316(5)
N9 C30 1.393(6)
N9 H9D 0.8600
N10 C39 1.368(6)
N10 C33 1.374(6)
N10 H10D 0.8600
N11 C39 1.314(6)
N11 C38 1.392(6)
N12 C47 1.328(5)
N12 C41 1.389(6)
N12 H12D 0.8600
N13 C47 1.337(5)
N13 C46 1.407(6)
N14 C32 1.457(5)
N14 C48 1.459(5)
N14 C40 1.461(5)
N15 C49 1.293(10)
N15 C50 1.411(10)
N15 C51 1.456(15)
C1 C2 1.386(7)
C1 C6 1.396(6)
C2 C3 1.360(7)
C2 H2 0.9300
C3 C4 1.394(8)
C3 H3 0.9300
C4 C5 1.377(8)
C4 H4 0.9300
C5 C6 1.379(7)
C5 H5 0.9300
C7 C8 1.481(6)
C8 H8A 0.9700
C8 H8B 0.9700
C9 C10 1.386(7)
C9 C14 1.401(6)
C10 C11 1.382(7)
C10 H10 0.9300
C11 C12 1.385(7)
C11 H11 0.9300
C12 C13 1.376(7)
C12 H12 0.9300
C13 C14 1.382(6)
C13 H13 0.9300
C15 C16 1.485(6)
C16 H16A 0.9700
C16 H16B 0.9700
C17 C18 1.393(7)
C17 C22 1.404(7)
C18 C19 1.371(8)
C18 H18 0.9300
C19 C20 1.395(9)
C19 H19 0.9300
C20 C21 1.385(8)
C20 H20 0.9300
C21 C22 1.381(7)
C21 H21 0.9300
C23 C24 1.480(6)
C24 H24A 0.9700
C24 H24B 0.9700
C25 C26 1.376(7)
C25 C30 1.405(6)
C26 C27 1.394(7)
C26 H26 0.9300
C27 C28 1.392(8)
C27 H27 0.9300
C28 C29 1.371(7)
C28 H28 0.9300
C29 C30 1.389(6)
C29 H29 0.9300
C31 C32 1.495(6)
C32 H32A 0.9700
C32 H32B 0.9700
C33 C34 1.383(7)
C33 C38 1.400(7)
C34 C35 1.390(8)
C34 H34 0.9300
C35 C36 1.389(9)
C35 H35 0.9300
C36 C37 1.375(8)
C36 H36 0.9300
C37 C38 1.395(7)
C37 H37 0.9300
C39 C40 1.475(6)
C40 H40A 0.9700
C40 H40B 0.9700
C41 C42 1.382(7)
C41 C46 1.400(6)
C42 C43 1.367(7)
C42 H42 0.9300
C43 C44 1.398(8)
C43 H43 0.9300
C44 C45 1.378(8)
C44 H44 0.9300
C45 C46 1.376(7)
C45 H45 0.9300
C47 C48 1.480(6)
C48 H48A 0.9700
C48 H48B 0.9700
C49 H49 0.9300
C50 H50A 0.9600
C50 H50B 0.9600
C50 H50C 0.9600
C51 H51A 0.9600
C51 H51B 0.9600
C51 H51C 0.9600
C55 C56 1.500(6)
C56 C57 1.391(6)
C56 C61 1.402(6)
C57 C58 1.386(7)
C57 H57 0.9300
C58 C59 1.378(6)
C58 H58 0.9300
C59 C60 1.390(6)
C59 H59 0.9300
C60 C61 1.390(6)
C60 C62 1.511(6)
C61 H61 0.9300

loop_
_geom_hbond_atom_site_label_D
_geom_hbond_atom_site_label_H
_geom_hbond_atom_site_label_A
_geom_hbond_distance_DH
_geom_hbond_distance_HA
_geom_hbond_distance_DA
_geom_hbond_angle_DHA
_geom_hbond_site_symmetry_A
N12 H12D O2 0.86 1.85 2.708(5) 172.5 .
N10 H10D O2 0.86 1.94 2.795(5) 170.9 .
N9 H9D N13 0.86 2.01 2.774(5) 147.3 2_556
N8 H8D O3 0.86 2.59 3.236(5) 132.9 .
N8 H8D O2 0.86 2.10 2.937(5) 165.2 .
N7 H7D O4 0.86 1.94 2.790(5) 168.7 2_666
N5 H5D O4 0.86 2.04 2.870(5) 161.5 2_666
N3 H3D N4 0.86 1.87 2.727(5) 173.8 2_677
N2 H2D O4 0.86 1.91 2.759(5) 167.9 2_666

loop_
_geom_torsion_atom_site_label_1
_geom_torsion_atom_site_label_2
_geom_torsion_atom_site_label_3
_geom_torsion_atom_site_label_4
_geom_torsion
O6 C54 N16 C52 -177.8
O6 C54 N16 C53 -1.0
O6' C54' N16' C52' -173.3
O6' C54' N16' C53' -4.6
C7 N2 C1 C2 -179.5(5)
C7 N2 C1 C6 -0.1(5)
C6 C1 C2 C3 0.8(8)
N2 C1 C2 C3 -179.9(5)
C1 C2 C3 C4 -1.0(9)
C2 C3 C4 C5 1.7(11)
C3 C4 C5 C6 -1.9(10)
C4 C5 C6 N3 -179.8(5)
C4 C5 C6 C1 1.6(8)
C7 N3 C6 C5 -179.4(6)
C7 N3 C6 C1 -0.7(5)
C2 C1 C6 C5 -1.1(8)
N2 C1 C6 C5 179.4(5)
C2 C1 C6 N3 180.0(4)
N2 C1 C6 N3 0.5(5)
C6 N3 C7 N2 0.7(5)
C6 N3 C7 C8 -174.2(4)
C1 N2 C7 N3 -0.4(5)
C1 N2 C7 C8 174.4(4)
C16 N1 C8 C7 -157.4(3)
C24 N1 C8 C7 78.7(5)
N3 C7 C8 N1 -157.6(4)
N2 C7 C8 N1 28.4(6)
C15 N5 C9 C10 179.6(5)
C15 N5 C9 C14 -0.1(5)
N5 C9 C10 C11 -179.6(5)
C14 C9 C10 C11 0.1(8)
C9 C10 C11 C12 -0.2(9)
C10 C11 C12 C13 0.0(9)
C11 C12 C13 C14 0.2(8)
C12 C13 C14 N4 179.6(5)
C12 C13 C14 C9 -0.3(7)
C15 N4 C14 C13 -179.8(5)
C15 N4 C14 C9 0.1(5)
C10 C9 C14 C13 0.2(7)
N5 C9 C14 C13 179.9(4)
C10 C9 C14 N4 -179.7(5)
N5 C9 C14 N4 0.0(5)
C14 N4 C15 N5 -0.1(5)
C14 N4 C15 C16 -176.3(4)
C9 N5 C15 N4 0.2(5)
C9 N5 C15 C16 176.4(4)
C8 N1 C16 C15 74.1(5)
C24 N1 C16 C15 -160.9(4)
N4 C15 C16 N1 -138.7(4)
N5 C15 C16 N1 45.5(6)
C23 N6 C17 C18 177.8(4)
C23 N6 C17 C22 -1.5(5)
N6 C17 C18 C19 -179.0(4)
C22 C17 C18 C19 0.3(7)
C17 C18 C19 C20 -0.4(8)
C18 C19 C20 C21 0.0(8)
C19 C20 C21 C22 0.6(7)
C23 N7 C22 C21 -178.7(5)
C23 N7 C22 C17 -0.1(4)
C20 C21 C22 N7 177.6(5)
C20 C21 C22 C17 -0.8(7)
N6 C17 C22 N7 1.0(5)
C18 C17 C22 N7 -178.4(4)
N6 C17 C22 C21 179.8(4)
C18 C17 C22 C21 0.3(7)
C17 N6 C23 N7 1.5(5)
C17 N6 C23 C24 -175.2(4)
C22 N7 C23 N6 -0.9(5)
C22 N7 C23 C24 175.8(4)
C16 N1 C24 C23 72.7(5)
C8 N1 C24 C23 -163.0(4)
N6 C23 C24 N1 -140.3(4)
N7 C23 C24 N1 43.4(5)
C31 N8 C25 C26 -177.5(5)
C31 N8 C25 C30 -0.1(5)
N8 C25 C26 C27 179.1(5)
C30 C25 C26 C27 2.0(8)
C25 C26 C27 C28 -0.8(9)
C26 C27 C28 C29 0.3(9)
C27 C28 C29 C30 -1.0(8)
C28 C29 C30 N9 -178.6(5)
C28 C29 C30 C25 2.2(7)
C31 N9 C30 C29 -179.3(5)
C31 N9 C30 C25 0.1(5)
C26 C25 C30 C29 -2.8(7)
N8 C25 C30 C29 179.4(4)
C26 C25 C30 N9 177.8(4)
N8 C25 C30 N9 0.1(5)
C30 N9 C31 N8 -0.2(5)
C30 N9 C31 C32 177.7(4)
C25 N8 C31 N9 0.2(5)
C25 N8 C31 C32 -177.7(4)
C48 N14 C32 C31 -70.4(5)
C40 N14 C32 C31 163.6(4)
N9 C31 C32 N14 137.7(4)
N8 C31 C32 N14 -44.6(6)
C39 N10 C33 C34 179.4(5)
C39 N10 C33 C38 -0.3(4)
N10 C33 C34 C35 -178.0(4)
C38 C33 C34 C35 1.7(7)
C33 C34 C35 C36 -0.8(7)
C34 C35 C36 C37 -0.4(8)
C35 C36 C37 C38 0.7(8)
C39 N11 C38 C37 -177.6(5)
C39 N11 C38 C33 0.9(5)
C36 C37 C38 N11 178.6(5)
C36 C37 C38 C33 0.2(7)
N10 C33 C38 N11 -0.3(5)
C34 C33 C38 N11 179.9(4)
N10 C33 C38 C37 178.3(4)
C34 C33 C38 C37 -1.4(7)
C38 N11 C39 N10 -1.1(5)
C38 N11 C39 C40 175.2(4)
C33 N10 C39 N11 1.0(5)
C33 N10 C39 C40 -175.5(4)
C32 N14 C40 C39 -69.1(5)
C48 N14 C40 C39 165.6(3)
N11 C39 C40 N14 139.2(4)
N10 C39 C40 N14 -44.8(5)
C47 N12 C41 C42 178.8(5)
C47 N12 C41 C46 -0.7(5)
N12 C41 C42 C43 -177.6(5)
C46 C41 C42 C43 1.8(8)
C41 C42 C43 C44 -1.2(9)
C42 C43 C44 C45 0.0(10)
C43 C44 C45 C46 0.6(9)
C44 C45 C46 C41 0.1(8)
C44 C45 C46 N13 177.8(5)
C42 C41 C46 C45 -1.4(8)
N12 C41 C46 C45 178.2(5)
C42 C41 C46 N13 -179.5(4)
N12 C41 C46 N13 0.0(5)
C47 N13 C46 C45 -177.3(5)
C47 N13 C46 C41 0.6(5)
C41 N12 C47 N13 1.1(5)
C41 N12 C47 C48 -172.0(4)
C46 N13 C47 N12 -1.1(5)
C46 N13 C47 C48 172.1(4)
C32 N14 C48 C47 152.5(4)
C40 N14 C48 C47 -82.0(5)
N12 C47 C48 N14 -28.4(6)
N13 C47 C48 N14 159.4(4)
C50 N15 C49 O1 -179.2(9)
C51 N15 C49 O1 1.7(16)
O5 C55 C56 C57 -19.8(7)
O4 C55 C56 C57 159.7(4)
O5 C55 C56 C61 164.1(5)
O4 C55 C56 C61 -16.4(6)
C61 C56 C57 C58 1.0(7)
C55 C56 C57 C58 -175.3(5)
C56 C57 C58 C59 -0.3(8)
C57 C58 C59 C60 -1.3(8)
C58 C59 C60 C61 2.1(7)
C58 C59 C60 C62 -176.9(5)
C59 C60 C61 C56 -1.4(6)
C62 C60 C61 C56 177.6(4)
C57 C56 C61 C60 -0.2(6)
C55 C56 C61 C60 175.9(4)
C59 C60 C62 O3 -12.2(6)
C61 C60 C62 O3 168.8(4)
C59 C60 C62 O2 166.4(4)
C61 C60 C62 O2 -12.6(6)
